data_1531930
loop_
_publ_author_name
'Nalini, G.'
'Guru Row, T.N.'

_publ_section_title
;
 Structure determination at room temperature and phase transition studies
 above Tc in A Bi4 Ti4 O15 (A = Ba, Sr or Pb)
;
_journal_name_full 'Bulletin of Materials Science (Bangalore)'
_journal_page_first 275
_journal_page_last 281
_journal_volume 25
_journal_year 2002
_chemical_formula_sum 'Bi4.04 O15 Pb0.96 Ti4'
_chemical_name_systematic '(Pb0.96 Bi1.04) Bi3 Ti4 O15'
_space_group_IT_number 36
_symmetry_space_group_name_Hall 'A -2 2a'
_symmetry_space_group_name_H-M 'A 21 a m'
_cell_angle_alpha 90
_cell_angle_beta 90
_cell_angle_gamma 90
_cell_formula_units_Z 4
_cell_length_a 5.4267
_cell_length_b 5.4458
_cell_length_c 41.4121
_cell_volume 1223.840
_citation_journal_id_ASTM BUMSDW
_cod_data_source_file Nalini_BUMSDW_2002_1662.cif
_cod_data_source_block Bi4.04O15Pb0.96Ti4
_cod_original_cell_volume 1223.84
_cod_original_sg_symbol_Hall 'C 2c -2 (z,y,-x)'
_cod_database_code 1531930

loop_
_symmetry_equiv_pos_as_xyz
x,y,z
x+1/2,-y,-z
x,y,-z
x+1/2,-y,z
x,y+1/2,z+1/2
x+1/2,-y+1/2,-z+1/2
x,y+1/2,-z+1/2
x+1/2,-y+1/2,z+1/2

loop_
_atom_site_label
_atom_site_type_symbol
_atom_site_fract_x
_atom_site_fract_y
_atom_site_fract_z
_atom_site_occupancy
_atom_site_U_iso_or_equiv
Ti1 Ti+4 0.037 0.7418 0.1553 1 0.0
O3 O-2 0 0.808 0 1 0.0
O7 O-2 0.31 0.465 0.1432 1 0.0
O1 O-2 -0.001 0.6817 0.936 1 0.0
O2 O-2 0.282 0.092 0.2451 1 0.0
Bi3 Bi+3 0.0363 0.2592 0.2192 0.52 0.0
Ti2 Ti+4 0.645 0.7689 0.0498 1 0.0
O8 O-2 0.052 0.737 0.1942 1 0.0
O4 O-2 0.379 0.902 0.045 1 0.0
Pb3 Pb+2 0.0363 0.2592 0.2192 0.48 0.0
O5 O-2 0.288 0.046 0.1472 1 0.0
O6 O-2 0.309 0.465 0.044 1 0.0
Bi2 Bi+3 0.0484 0.2555 0 1 0.0
Bi1 Bi+3 0.0542 0.2403 0.1055 1 0.0
